data_4329947
loop_
_publ_author_name
'Diana G. Branzea'
'Arnaud Fihey'
'Thomas Cauchy'
'Abdelkrim El-Ghayoury'
'Narcis Avarvari'

_publ_section_title
;
 Tetrathiafulvalene-Triazine-Dipyridylamines as Multifunctional Ligands
 for Electroactive Complexes: Synthesis, Structures, and Theoretical Study
;
_journal_name_full 'Inorganic Chemistry'
_journal_page_first 8545
_journal_page_last 8556
_journal_paper_doi 10.1021/ic301117h
_journal_volume 51
_journal_year 2012
_chemical_formula_moiety 'C25 H14 Cl2 N6 S8 Zn'
_chemical_formula_sum 'C25 H14 Cl2 N6 S8 Zn'
_chemical_formula_weight 791.17
_chemical_name_systematic
;
 ?
;
_space_group_IT_number 2
_symmetry_cell_setting triclinic
_symmetry_space_group_name_Hall '-P 1'
_symmetry_space_group_name_H-M 'P -1'
_atom_sites_solution_hydrogens geom
_atom_sites_solution_primary direct
_atom_sites_solution_secondary difmap
_audit_creation_method SHELXL-97
_cell_angle_alpha 83.468(6)
_cell_angle_beta 82.751(6)
_cell_angle_gamma 85.655(7)
_cell_formula_units_Z 2
_cell_length_a 8.9316(6)
_cell_length_b 13.2988(12)
_cell_length_c 13.6163(11)
_cell_measurement_reflns_used 6309
_cell_measurement_temperature 293(2)
_cell_measurement_theta_max 27.49
_cell_measurement_theta_min 3.09
_cell_volume 1590.9(2)
_computing_cell_refinement 'Dirax/lsq (Duisenberg & Schreurs, 1989-2000)'
_computing_data_collection 'Collect (Nonius BV, 1997-2000)'
_computing_data_reduction 'EvalCCD (Duisenberg & Schreurs 1990-2000)'
_computing_molecular_graphics 'DIAMOND 3.1 (Crystal Impact GbR 2005)'
_computing_publication_material 'WinGX publication routines (Farrugia, 1999)'
_computing_structure_refinement 'SHELXL-97 (Sheldrick, 1997)'
_computing_structure_solution 'direct methods (Sir92,Altomare et al.,1993)'
_diffrn_ambient_temperature 293(2)
_diffrn_detector_area_resol_mean 9
_diffrn_measured_fraction_theta_full 0.995
_diffrn_measured_fraction_theta_max 0.995
_diffrn_measurement_device_type KappaCCD
_diffrn_measurement_method CCD
_diffrn_radiation_monochromator 'horizontally mounted graphite crystal'
_diffrn_radiation_source 'fine-focus sealed tube'
_diffrn_radiation_type MoK\a
_diffrn_radiation_wavelength 0.71073
_diffrn_reflns_av_R_equivalents 0.0456
_diffrn_reflns_av_sigmaI/netI 0.0527
_diffrn_reflns_limit_h_max 11
_diffrn_reflns_limit_h_min -11
_diffrn_reflns_limit_k_max 17
_diffrn_reflns_limit_k_min -17
_diffrn_reflns_limit_l_max 17
_diffrn_reflns_limit_l_min -17
_diffrn_reflns_number 32612
_diffrn_reflns_theta_full 27.49
_diffrn_reflns_theta_max 27.49
_diffrn_reflns_theta_min 3.09
_exptl_absorpt_coefficient_mu 1.494
_exptl_absorpt_correction_T_max 0.7456
_exptl_absorpt_correction_T_min 0.6418
_exptl_absorpt_correction_type multi-scan
_exptl_absorpt_process_details
;
 '(SADABS (Sheldrick, Bruker, 2008))'
;
_exptl_crystal_colour dark-purple
_exptl_crystal_density_diffrn 1.652
_exptl_crystal_description prism
_exptl_crystal_F_000 796
_exptl_crystal_size_max 0.5
_exptl_crystal_size_mid 0.2
_exptl_crystal_size_min 0.1
_refine_diff_density_max 0.545
_refine_diff_density_min -0.382
_refine_diff_density_rms 0.077
_refine_ls_extinction_method none
_refine_ls_goodness_of_fit_ref 1.035
_refine_ls_hydrogen_treatment constr
_refine_ls_matrix_type full
_refine_ls_number_parameters 379
_refine_ls_number_reflns 7280
_refine_ls_number_restraints 0
_refine_ls_restrained_S_all 1.035
_refine_ls_R_factor_all 0.0995
_refine_ls_R_factor_gt 0.0501
_refine_ls_shift/su_max 0.001
_refine_ls_shift/su_mean 0.000
_refine_ls_structure_factor_coef Fsqd
_refine_ls_weighting_details 'calc w=1/[\s^2^(Fo^2^)+(0.0502P)^2^+1.7389P] where P=(Fo^2^+2Fc^2^)/3'
_refine_ls_weighting_scheme calc
_refine_ls_wR_factor_gt 0.1066
_refine_ls_wR_factor_ref 0.1262
_reflns_number_gt 4611
_reflns_number_total 7280
_reflns_threshold_expression >2sigma(I)
_cod_data_source_file ic301117h_si_002_2.cif
_cod_data_source_block 3
_cod_database_code 4329947

loop_
_symmetry_equiv_pos_as_xyz
'x, y, z'
'-x, -y, -z'

loop_
_atom_site_label
_atom_site_type_symbol
_atom_site_fract_x
_atom_site_fract_y
_atom_site_fract_z
_atom_site_U_iso_or_equiv
_atom_site_adp_type
_atom_site_occupancy
_atom_site_symmetry_multiplicity
_atom_site_calc_flag
_atom_site_refinement_flags
C6 C 0.0106(6) 0.3429(4) 0.6696(4) 0.0750(15) Uani 1 1 d .
H6 H -0.0883 0.3368 0.6575 0.090 Uiso 1 1 calc R
C7 C 0.1176(6) 0.3736(5) 0.5932(4) 0.0815(17) Uani 1 1 d .
H7 H 0.0918 0.3896 0.5290 0.098 Uiso 1 1 calc R
C8 C 0.2624(6) 0.3805(4) 0.6125(3) 0.0679(14) Uani 1 1 d .
H8 H 0.3350 0.4004 0.5602 0.082 Uiso 1 1 calc R
C21 C 0.4308(4) 0.0008(3) 1.1911(3) 0.0434(9) Uani 1 1 d .
H21 H 0.3864 -0.0548 1.1740 0.052 Uiso 1 1 calc R
C22 C 0.5687(4) 0.1210(3) 1.2807(3) 0.0443(9) Uani 1 1 d .
C23 C 0.6316(5) 0.1606(3) 1.3489(3) 0.0500(10) Uani 1 1 d .
C24 C 0.6966(8) 0.2834(6) 1.4668(5) 0.100(2) Uani 1 1 d .
H24 H 0.7076 0.3421 1.4957 0.120 Uiso 1 1 calc R
C25 C 0.7109(8) 0.1957(6) 1.5169(4) 0.103(2) Uani 1 1 d .
H25 H 0.7324 0.1891 1.5825 0.123 Uiso 1 1 calc R
S7 S 0.65622(16) 0.29034(10) 1.34378(10) 0.0696(4) Uani 1 1 d .
S8 S 0.68805(17) 0.08936(11) 1.45645(10) 0.0757(4) Uani 1 1 d .
C1 C 0.2074(4) 0.0561(3) 0.9398(3) 0.0367(8) Uani 1 1 d .
C2 C 0.3318(4) 0.1129(3) 1.0524(3) 0.0359(8) Uani 1 1 d .
C3 C 0.2549(4) 0.2203(3) 0.9274(3) 0.0341(8) Uani 1 1 d .
C4 C 0.1978(4) 0.3312(3) 0.7789(3) 0.0398(9) Uani 1 1 d .
C5 C 0.0505(5) 0.3210(3) 0.7646(3) 0.0541(11) Uani 1 1 d .
H5 H -0.0203 0.3000 0.8176 0.065 Uiso 1 1 calc R
C9 C 0.2835(4) 0.4047(3) 0.9174(3) 0.0378(8) Uani 1 1 d .
C10 C 0.2081(5) 0.4338(3) 1.0057(3) 0.0478(10) Uani 1 1 d .
H10 H 0.1375 0.3932 1.0439 0.057 Uiso 1 1 calc R
C11 C 0.2401(5) 0.5246(3) 1.0357(3) 0.0541(11) Uani 1 1 d .
H11 H 0.1925 0.5457 1.0954 0.065 Uiso 1 1 calc R
C12 C 0.3432(5) 0.5838(3) 0.9767(3) 0.0522(11) Uani 1 1 d .
H12 H 0.3631 0.6465 0.9945 0.063 Uiso 1 1 calc R
C13 C 0.4161(5) 0.5490(3) 0.8913(3) 0.0464(10) Uani 1 1 d .
H13 H 0.4868 0.5886 0.8519 0.056 Uiso 1 1 calc R
C14 C 0.1411(4) -0.0276(3) 0.9019(3) 0.0406(9) Uani 1 1 d .
C15 C 0.1476(4) -0.1234(3) 0.9447(3) 0.0413(9) Uani 1 1 d .
H15 H 0.1903 -0.1403 1.0037 0.050 Uiso 1 1 calc R
C16 C 0.0114(4) -0.1305(3) 0.7898(3) 0.0431(9) Uani 1 1 d .
C17 C -0.0602(5) -0.1609(3) 0.7195(3) 0.0497(10) Uani 1 1 d .
C18 C -0.2269(6) -0.2572(5) 0.6276(4) 0.0754(15) Uani 1 1 d .
H18 H -0.2869 -0.3057 0.6118 0.091 Uiso 1 1 calc R
C19 C -0.2325(6) -0.1643(5) 0.5820(4) 0.0743(15) Uani 1 1 d .
H19 H -0.2947 -0.1455 0.5323 0.089 Uiso 1 1 calc R
C20 C 0.4127(4) 0.0929(3) 1.1398(3) 0.0353(8) Uani 1 1 d .
N1 N 0.1940(3) 0.1477(2) 0.8882(2) 0.0382(7) Uani 1 1 d .
N2 N 0.3245(3) 0.2093(2) 1.0095(2) 0.0347(7) Uani 1 1 d .
N3 N 0.2750(3) 0.0339(2) 1.0216(2) 0.0405(7) Uani 1 1 d .
N4 N 0.2471(3) 0.3163(2) 0.8763(2) 0.0376(7) Uani 1 1 d .
N5 N 0.3042(4) 0.3596(3) 0.7047(2) 0.0474(8) Uani 1 1 d .
N6 N 0.3889(3) 0.4595(2) 0.8625(2) 0.0373(7) Uani 1 1 d .
S1 S 0.05480(12) -0.00240(8) 0.79201(8) 0.0498(3) Uani 1 1 d .
S2 S 0.07459(12) -0.21449(8) 0.88745(9) 0.0501(3) Uani 1 1 d .
S3 S -0.11897(15) -0.07842(10) 0.61877(10) 0.0650(3) Uani 1 1 d .
S4 S -0.10525(14) -0.28698(9) 0.71788(10) 0.0641(3) Uani 1 1 d .
S5 S 0.50261(12) 0.19255(7) 1.17605(8) 0.0445(2) Uani 1 1 d .
S6 S 0.53723(13) -0.01144(8) 1.28833(8) 0.0537(3) Uani 1 1 d .
Cl1 Cl 0.64680(13) 0.25874(8) 0.81024(9) 0.0581(3) Uani 1 1 d .
Cl2 Cl 0.63571(14) 0.49297(9) 0.63296(9) 0.0669(3) Uani 1 1 d .
Zn1 Zn 0.51002(5) 0.38929(3) 0.74509(3) 0.04106(14) Uani 1 1 d .

loop_
_atom_site_aniso_label
_atom_site_aniso_U_11
_atom_site_aniso_U_22
_atom_site_aniso_U_33
_atom_site_aniso_U_23
_atom_site_aniso_U_13
_atom_site_aniso_U_12
C6 0.056(3) 0.110(5) 0.064(3) -0.009(3) -0.025(3) -0.006(3)
C7 0.077(4) 0.128(5) 0.043(3) -0.002(3) -0.026(3) -0.006(3)
C8 0.067(3) 0.101(4) 0.035(2) 0.007(2) -0.010(2) -0.011(3)
C21 0.050(2) 0.034(2) 0.047(2) -0.0019(18) -0.0052(18) -0.0127(17)
C22 0.046(2) 0.042(2) 0.044(2) -0.0034(18) -0.0084(19) 0.0016(17)
C23 0.049(2) 0.051(3) 0.051(2) -0.006(2) -0.010(2) 0.0003(19)
C24 0.138(6) 0.093(5) 0.083(4) -0.040(4) -0.030(4) -0.023(4)
C25 0.157(6) 0.106(5) 0.056(3) -0.006(3) -0.037(4) -0.035(5)
S7 0.0877(9) 0.0520(7) 0.0750(8) -0.0133(6) -0.0270(7) -0.0036(6)
S8 0.0949(10) 0.0770(9) 0.0589(8) 0.0086(7) -0.0333(7) -0.0124(7)
C1 0.0350(19) 0.037(2) 0.038(2) -0.0108(17) 0.0033(16) -0.0081(15)
C2 0.0356(19) 0.034(2) 0.037(2) -0.0048(16) 0.0030(16) -0.0067(15)
C3 0.0339(19) 0.036(2) 0.0315(19) -0.0031(16) 0.0026(15) -0.0075(15)
C4 0.048(2) 0.038(2) 0.035(2) -0.0033(17) -0.0089(17) -0.0068(17)
C5 0.044(2) 0.066(3) 0.054(3) -0.005(2) -0.007(2) -0.009(2)
C9 0.045(2) 0.033(2) 0.036(2) 0.0000(16) -0.0084(17) -0.0024(16)
C10 0.053(2) 0.045(2) 0.045(2) -0.0079(19) -0.001(2) -0.0050(19)
C11 0.066(3) 0.052(3) 0.045(2) -0.016(2) -0.007(2) 0.005(2)
C12 0.070(3) 0.031(2) 0.061(3) -0.007(2) -0.027(2) 0.0004(19)
C13 0.059(3) 0.028(2) 0.052(2) 0.0023(18) -0.011(2) -0.0057(17)
C14 0.042(2) 0.041(2) 0.040(2) -0.0097(17) -0.0015(17) -0.0082(16)
C15 0.043(2) 0.035(2) 0.047(2) -0.0093(18) -0.0030(18) -0.0088(16)
C16 0.042(2) 0.039(2) 0.050(2) -0.0089(18) -0.0044(18) -0.0088(17)
C17 0.047(2) 0.043(2) 0.061(3) -0.009(2) -0.008(2) -0.0084(18)
C18 0.078(4) 0.086(4) 0.072(3) -0.025(3) -0.015(3) -0.032(3)
C19 0.074(3) 0.087(4) 0.068(3) -0.015(3) -0.022(3) -0.021(3)
C20 0.0354(19) 0.034(2) 0.0364(19) -0.0037(16) -0.0005(16) -0.0073(15)
N1 0.0446(18) 0.0362(17) 0.0358(16) -0.0066(14) -0.0048(14) -0.0101(13)
N2 0.0387(16) 0.0326(17) 0.0331(16) -0.0028(13) -0.0023(13) -0.0095(13)
N3 0.0456(18) 0.0338(17) 0.0439(18) -0.0075(14) -0.0045(15) -0.0112(14)
N4 0.0460(18) 0.0359(17) 0.0324(16) -0.0013(13) -0.0073(14) -0.0122(13)
N5 0.0492(19) 0.059(2) 0.0343(17) 0.0004(16) -0.0069(15) -0.0090(16)
N6 0.0471(18) 0.0281(16) 0.0364(17) 0.0007(13) -0.0066(14) -0.0040(13)
S1 0.0591(6) 0.0378(6) 0.0567(6) -0.0053(5) -0.0181(5) -0.0112(5)
S2 0.0573(6) 0.0331(5) 0.0634(7) -0.0049(5) -0.0150(5) -0.0124(4)
S3 0.0702(8) 0.0623(8) 0.0670(8) -0.0042(6) -0.0243(6) -0.0115(6)
S4 0.0702(8) 0.0512(7) 0.0765(8) -0.0163(6) -0.0129(6) -0.0185(6)
S5 0.0587(6) 0.0303(5) 0.0472(6) 0.0003(4) -0.0178(5) -0.0081(4)
S6 0.0621(7) 0.0445(6) 0.0537(6) 0.0063(5) -0.0146(5) -0.0032(5)
Cl1 0.0626(7) 0.0377(6) 0.0722(7) 0.0026(5) -0.0097(6) -0.0006(5)
Cl2 0.0782(8) 0.0501(7) 0.0635(7) 0.0115(6) 0.0156(6) -0.0124(6)
Zn1 0.0442(3) 0.0378(3) 0.0398(3) 0.00140(19) -0.00154(19) -0.00768(19)

loop_
_atom_type_symbol
_atom_type_description
_atom_type_scat_dispersion_real
_atom_type_scat_dispersion_imag
_atom_type_scat_source
C C 0.0033 0.0016 'International Tables Vol C Tables 4.2.6.8 and 6.1.1.4'
H H 0.0000 0.0000 'International Tables Vol C Tables 4.2.6.8 and 6.1.1.4'
N N 0.0061 0.0033 'International Tables Vol C Tables 4.2.6.8 and 6.1.1.4'
S S 0.1246 0.1234 'International Tables Vol C Tables 4.2.6.8 and 6.1.1.4'
Cl Cl 0.1484 0.1585 'International Tables Vol C Tables 4.2.6.8 and 6.1.1.4'
Zn Zn 0.2839 1.4301 'International Tables Vol C Tables 4.2.6.8 and 6.1.1.4'

loop_
_geom_angle_atom_site_label_1
_geom_angle_atom_site_label_2
_geom_angle_atom_site_label_3
_geom_angle
C7 C6 C5 119.5(4)
C7 C6 H6 120.2
C5 C6 H6 120.2
C8 C7 C6 119.2(4)
C8 C7 H7 120.4
C6 C7 H7 120.4
N5 C8 C7 122.4(4)
N5 C8 H8 118.8
C7 C8 H8 118.8
C20 C21 S6 118.5(3)
C20 C21 H21 120.7
S6 C21 H21 120.7
C23 C22 S5 123.8(3)
C23 C22 S6 122.7(3)
S5 C22 S6 113.5(2)
C22 C23 S7 122.8(3)
C22 C23 S8 123.3(3)
S7 C23 S8 113.9(2)
C25 C24 S7 119.0(5)
C25 C24 H24 120.5
S7 C24 H24 120.5
C24 C25 S8 117.3(5)
C24 C25 H25 121.4
S8 C25 H25 121.4
C23 S7 C24 94.2(3)
C25 S8 C23 94.5(3)
N3 C1 N1 126.2(3)
N3 C1 C14 117.0(3)
N1 C1 C14 116.8(3)
N3 C2 N2 126.4(3)
N3 C2 C20 116.9(3)
N2 C2 C20 116.7(3)
N2 C3 N1 126.7(3)
N2 C3 N4 117.0(3)
N1 C3 N4 116.3(3)
N5 C4 C5 123.0(3)
N5 C4 N4 115.1(3)
C5 C4 N4 121.8(4)
C4 C5 C6 118.1(4)
C4 C5 H5 120.9
C6 C5 H5 120.9
N6 C9 C10 122.4(3)
N6 C9 N4 115.7(3)
C10 C9 N4 121.9(3)
C11 C10 C9 118.3(4)
C11 C10 H10 120.8
C9 C10 H10 120.8
C12 C11 C10 119.4(4)
C12 C11 H11 120.3
C10 C11 H11 120.3
C13 C12 C11 119.0(4)
C13 C12 H12 120.5
C11 C12 H12 120.5
N6 C13 C12 122.2(4)
N6 C13 H13 118.9
C12 C13 H13 118.9
C15 C14 C1 123.5(4)
C15 C14 S1 117.8(3)
C1 C14 S1 118.6(3)
C14 C15 S2 118.1(3)
C14 C15 H15 120.9
S2 C15 H15 120.9
C17 C16 S2 122.6(3)
C17 C16 S1 123.2(3)
S2 C16 S1 114.2(2)
C16 C17 S4 123.4(3)
C16 C17 S3 123.2(3)
S4 C17 S3 113.5(2)
C19 C18 S4 118.7(4)
C19 C18 H18 120.7
S4 C18 H18 120.7
C18 C19 S3 117.2(4)
C18 C19 H19 121.4
S3 C19 H19 121.4
C21 C20 C2 124.2(3)
C21 C20 S5 117.5(3)
C2 C20 S5 118.1(3)
C3 N1 C1 113.6(3)
C3 N2 C2 113.0(3)
C1 N3 C2 114.1(3)
C3 N4 C9 122.6(3)
C3 N4 C4 120.3(3)
C9 N4 C4 117.1(3)
C4 N5 C8 117.8(4)
C4 N5 Zn1 116.5(2)
C8 N5 Zn1 125.0(3)
C9 N6 C13 118.5(3)
C9 N6 Zn1 115.1(2)
C13 N6 Zn1 126.1(3)
C14 S1 C16 94.15(19)
C15 S2 C16 95.64(19)
C19 S3 C17 94.7(2)
C18 S4 C17 94.2(2)
C20 S5 C22 94.87(18)
C21 S6 C22 95.02(18)
N5 Zn1 N6 87.10(13)
N5 Zn1 Cl2 112.54(10)
N6 Zn1 Cl2 114.23(9)
N5 Zn1 Cl1 116.92(10)
N6 Zn1 Cl1 107.56(8)
Cl2 Zn1 Cl1 115.18(5)

loop_
_geom_bond_atom_site_label_1
_geom_bond_atom_site_label_2
_geom_bond_distance
C6 C7 1.369(7)
C6 C5 1.378(6)
C6 H6 0.9300
C7 C8 1.364(7)
C7 H7 0.9300
C8 N5 1.347(5)
C8 H8 0.9300
C21 C20 1.348(5)
C21 S6 1.711(4)
C21 H21 0.9300
C22 C23 1.319(6)
C22 S5 1.762(4)
C22 S6 1.795(4)
C23 S7 1.748(4)
C23 S8 1.760(4)
C24 C25 1.288(8)
C24 S7 1.749(6)
C24 H24 0.9300
C25 S8 1.752(7)
C25 H25 0.9300
C1 N3 1.327(5)
C1 N1 1.340(5)
C1 C14 1.471(5)
C2 N3 1.331(5)
C2 N2 1.348(4)
C2 C20 1.457(5)
C3 N2 1.335(4)
C3 N1 1.336(4)
C3 N4 1.383(4)
C4 N5 1.338(5)
C4 C5 1.372(5)
C4 N4 1.438(4)
C5 H5 0.9300
C9 N6 1.334(5)
C9 C10 1.382(5)
C9 N4 1.434(5)
C10 C11 1.379(6)
C10 H10 0.9300
C11 C12 1.376(6)
C11 H11 0.9300
C12 C13 1.370(6)
C12 H12 0.9300
C13 N6 1.342(5)
C13 H13 0.9300
C14 C15 1.340(5)
C14 S1 1.756(4)
C15 S2 1.721(4)
C15 H15 0.9300
C16 C17 1.331(6)
C16 S2 1.757(4)
C16 S1 1.780(4)
C17 S4 1.757(4)
C17 S3 1.765(4)
C18 C19 1.318(7)
C18 S4 1.734(5)
C18 H18 0.9300
C19 S3 1.737(5)
C19 H19 0.9300
C20 S5 1.748(4)
N5 Zn1 2.062(3)
N6 Zn1 2.085(3)
Cl1 Zn1 2.2125(11)
Cl2 Zn1 2.1945(11)
